data_7130261
loop_
_publ_author_name
'Jin, Jing'
'Xue, Juanjuan'
'Wu, Dan'
'Yang, Guoping'
'Wang, Yaoyu'

_publ_section_title
;
 Improved performance of the pyrimidine-modified porous In-MOF and an in
 situ prepared composite Ag@In-MOF material
;
_journal_name_full 'Chemical Communications'
_journal_paper_doi 10.1039/D2CC02639B
_journal_year 2022
_chemical_formula_moiety 'C10 H5 In N O5'
_chemical_formula_sum 'C10 H5 In N O5'
_chemical_formula_weight 333.97
_space_group_crystal_system orthorhombic
_space_group_IT_number 64
_space_group_name_Hall '-C 2ac 2'
_space_group_name_H-M_alt 'C m c e'
_atom_sites_solution_hydrogens geom
_atom_sites_solution_primary iterative
_audit_block_doi 10.5517/ccdc.csd.cc27t0kn
_audit_creation_date 2020-12-14
_audit_creation_method
;
Olex2 1.3
(compiled 2020.06.28 svn.raecde09e for OlexSys, GUI svn.r6132)
;
_audit_update_record
;
2021-04-23 deposited with the CCDC.	2022-06-03 downloaded from the CCDC.
;
_cell_angle_alpha 90
_cell_angle_beta 90
_cell_angle_gamma 90
_cell_formula_units_Z 16
_cell_length_a 21.661(6)
_cell_length_b 23.081(5)
_cell_length_c 13.499(3)
_cell_measurement_reflns_used 9740
_cell_measurement_temperature 179.97
_cell_measurement_theta_max 25.39
_cell_measurement_theta_min 2.32
_cell_volume 6749(3)
_computing_cell_refinement 'SAINT V8.38A (Bruker, 2018)'
_computing_data_reduction 'SAINT V8.38A (Bruker, 2018)'
_computing_molecular_graphics 'Olex2 1.3 (Dolomanov et al., 2009)'
_computing_publication_material 'Olex2 1.3 (Dolomanov et al., 2009)'
_computing_structure_refinement 'SHELXL 2018/3 (Sheldrick, 2015)'
_computing_structure_solution 'olex2.solve 1.3 (Bourhis et al., 2015)'
_diffrn_ambient_temperature 179.97
_diffrn_measured_fraction_theta_full 0.993
_diffrn_measured_fraction_theta_max 0.985
_diffrn_measurement_device_type 'Bruker APEX-II CCD'
_diffrn_measurement_method '\f and \w scans'
_diffrn_radiation_type MoK\a
_diffrn_radiation_wavelength 0.71073
_diffrn_reflns_av_R_equivalents 0.0605
_diffrn_reflns_av_unetI/netI 0.0384
_diffrn_reflns_Laue_measured_fraction_full 0.993
_diffrn_reflns_Laue_measured_fraction_max 0.985
_diffrn_reflns_limit_h_max 20
_diffrn_reflns_limit_h_min -26
_diffrn_reflns_limit_k_max 27
_diffrn_reflns_limit_k_min -27
_diffrn_reflns_limit_l_max 16
_diffrn_reflns_limit_l_min -16
_diffrn_reflns_number 22809
_diffrn_reflns_point_group_measured_fraction_full 0.993
_diffrn_reflns_point_group_measured_fraction_max 0.985
_diffrn_reflns_theta_full 25.242
_diffrn_reflns_theta_max 25.587
_diffrn_reflns_theta_min 2.579
_diffrn_source_current 1.4
_diffrn_source_power 0.07
_diffrn_source_voltage 50.0
_diffrn_standards_number 0
_exptl_absorpt_coefficient_mu 1.406
_exptl_absorpt_correction_T_max 0.7452
_exptl_absorpt_correction_T_min 0.5449
_exptl_absorpt_correction_type multi-scan
_exptl_absorpt_process_details
;
SADABS-2016/2 (Bruker,2016/2) was used for absorption correction.
wR2(int) was 0.1621 before and 0.0866 after correction.
The Ratio of minimum to maximum transmission is 0.7312.
The \l/2 correction factor is Not present.
;
_exptl_crystal_colour colourless
_exptl_crystal_colour_primary colourless
_exptl_crystal_density_diffrn 1.315
_exptl_crystal_description block
_exptl_crystal_F_000 2576
_exptl_crystal_size_max 0.23
_exptl_crystal_size_mid 0.22
_exptl_crystal_size_min 0.21
_refine_diff_density_max 1.484
_refine_diff_density_min -0.815
_refine_diff_density_rms 0.140
_refine_ls_extinction_method none
_refine_ls_goodness_of_fit_ref 1.135
_refine_ls_hydrogen_treatment constr
_refine_ls_matrix_type full
_refine_ls_number_parameters 189
_refine_ls_number_reflns 3216
_refine_ls_number_restraints 25
_refine_ls_restrained_S_all 1.138
_refine_ls_R_factor_all 0.0669
_refine_ls_R_factor_gt 0.0504
_refine_ls_shift/su_max 0.000
_refine_ls_shift/su_mean 0.000
_refine_ls_structure_factor_coef Fsqd
_refine_ls_weighting_details 'w=1/[\s^2^(Fo^2^)+(0.0875P)^2^+24.1644P] where P=(Fo^2^+2Fc^2^)/3'
_refine_ls_weighting_scheme calc
_refine_ls_wR_factor_gt 0.1583
_refine_ls_wR_factor_ref 0.1708
_reflns_Friedel_coverage 0.000
_reflns_number_gt 2284
_reflns_number_total 3216
_reflns_threshold_expression 'I > 2\s(I)'
_cod_data_source_file d2cc02639b2.cif
_cod_data_source_block 1_sq
_cod_original_sg_symbol_Hall '-C 2bc 2'
_cod_database_code 7130261
_shelx_shelxl_version_number 2018/3
_shelx_space_group_comment
;
The symmetry employed for this shelxl refinement is uniquely defined
by the following loop, which should always be used as a source of
symmetry information in preference to the above space-group names.
They are only intended as comments.
;
_shelx_estimated_absorpt_t_max 0.757
_shelx_estimated_absorpt_t_min 0.738
_olex2_refinement_description
;
1. Fixed Uiso
 At 1.2 times of:
  All C(H) groups
2. Restrained distances
 C10-C3 = C8-C3 = C9-C8 = C10-C7
 1.39 with sigma of 0.01
3. Rigid bond restraints
 C14, C11, N1
 with sigma for 1-2 distances of 0.01 and sigma for 1-3 distances of 0.01
4. Uiso/Uaniso restraints and constraints
Uanis(C14) \\sim Ueq, Uanis(N1) \\sim Ueq, Uanis(C11) \\sim Ueq: with sigma of
0.01 and sigma for terminal atoms of 0.02
5. Others
 Fixed Sof: C7(0.5) H7(0.5) C8(0.5) H8(0.5) C9(0.5) H9(0.5) C10(0.5) C13(0.5)
 C14(0.5) H14(0.5) N1(0.5) C11(0.5) H11(0.5) N2(0.5) C12(0.5) H12(0.5)
6.a Aromatic/amide H refined with riding coordinates:
 C5(H5), C6(H6), C7(H7), C8(H8), C9(H9), C14(H14), C11(H11), C12(H12)
6.b Fitted hexagon refined as free rotating group:
 C13(C14,N1,C11,N2,C12)
;
_platon_squeeze_void_probe_radius 1.20
_olex2_submission_special_instructions 'No special instructions were received'

loop_
_space_group_symop_operation_xyz
'x, y, z'
'-x, -y+1/2, z+1/2'
'-x, y+1/2, -z+1/2'
'x, -y, -z'
'x+1/2, y+1/2, z'
'-x+1/2, -y+1, z+1/2'
'-x+1/2, y+1, -z+1/2'
'x+1/2, -y+1/2, -z'
'-x, -y, -z'
'x, y-1/2, -z-1/2'
'x, -y-1/2, z-1/2'
'-x, y, z'
'-x+1/2, -y+1/2, -z'
'x+1/2, y, -z-1/2'
'x+1/2, -y, z-1/2'
'-x+1/2, y+1/2, z'

loop_
_atom_site_label
_atom_site_type_symbol
_atom_site_fract_x
_atom_site_fract_y
_atom_site_fract_z
_atom_site_U_iso_or_equiv
_atom_site_adp_type
_atom_site_occupancy
_atom_site_site_symmetry_order
_atom_site_calc_flag
_atom_site_refinement_flags_posn
_atom_site_refinement_flags_adp
_atom_site_refinement_flags_occupancy
_atom_site_disorder_assembly
_atom_site_disorder_group
In1 In 0.750000 0.250000 0.500000 0.0287(2) Uani 1 2 d S . P . .
In2 In 0.750000 0.30355(2) 0.250000 0.0307(2) Uani 1 2 d S T P . .
O1 O 0.7211(2) 0.24345(14) 0.3541(2) 0.0396(10) Uani 1 1 d . . . . .
O2 O 0.7223(2) 0.37389(15) 0.3436(3) 0.0452(10) Uani 1 1 d . . . . .
O3 O 0.7416(2) 0.34332(18) 0.4975(3) 0.0496(13) Uani 1 1 d . . . . .
O4 O 0.6589(2) 0.19037(17) 0.6873(3) 0.0485(11) Uani 1 1 d . . . . .
O5 O 0.6567(2) 0.24271(19) 0.5474(3) 0.0533(12) Uani 1 1 d . . . . .
C1 C 0.7296(3) 0.3814(2) 0.4345(4) 0.0362(13) Uani 1 1 d . . . . .
C2 C 0.6312(3) 0.2151(2) 0.6173(4) 0.0426(15) Uani 1 1 d . . . . .
C3 C 0.7266(3) 0.4426(2) 0.4695(4) 0.0406(14) Uani 1 1 d D . . . .
C4 C 0.5636(3) 0.2125(3) 0.6175(4) 0.0451(15) Uani 1 1 d . . . . .
C5 C 0.5308(4) 0.1765(4) 0.6777(6) 0.084(3) Uani 1 1 d . . . . .
H5 H 0.552206 0.150877 0.720627 0.101 Uiso 1 1 calc R U . . .
C6 C 0.5310(4) 0.2492(4) 0.5568(7) 0.102(4) Uani 1 1 d . . . . .
H6 H 0.552684 0.274991 0.514337 0.122 Uiso 1 1 calc R U . . .
C7 C 0.7016(9) 0.5148(5) 0.5887(10) 0.048(4) Uani 0.5 1 d D . P A 1
H7 H 0.683846 0.525096 0.650511 0.057 Uiso 0.5 1 calc R U P A 1
C8 C 0.7492(7) 0.4570(4) 0.5632(7) 0.041(3) Uani 0.5 1 d D . P B 2
H8 H 0.765409 0.427809 0.605410 0.049 Uiso 0.5 1 calc R U P B 2
C9 C 0.7479(9) 0.5146(4) 0.5943(10) 0.052(4) Uani 0.5 1 d D . P B 2
H9 H 0.761572 0.524488 0.659006 0.062 Uiso 0.5 1 calc R U P B 2
C10 C 0.7015(8) 0.4571(4) 0.5603(7) 0.041(3) Uani 0.5 1 d D . P A 1
C13 C 0.6689(5) 0.4162(4) 0.6263(6) 0.062(4) Uani 0.5 1 d G . P . .
C14 C 0.6048(5) 0.4138(5) 0.6232(8) 0.127(7) Uani 0.5 1 d G U P B .
H14 H 0.582689 0.437135 0.577290 0.152 Uiso 0.5 1 calc R U P . .
N1 N 0.5730(4) 0.3774(6) 0.6874(10) 0.123(6) Uani 0.5 1 d G U P B .
C11 C 0.6053(5) 0.3433(5) 0.7547(8) 0.105(6) Uani 0.5 1 d G U P B .
H11 H 0.583531 0.318441 0.798550 0.126 Uiso 0.5 1 calc R U P . .
N2 N 0.6694(5) 0.3457(4) 0.7577(6) 0.067(4) Uani 0.5 1 d G . P B .
C12 C 0.7012(4) 0.3821(4) 0.6935(7) 0.073(5) Uani 0.5 1 d G . P B .
H12 H 0.744958 0.383700 0.695608 0.087 Uiso 0.5 1 calc R U P . .

loop_
_atom_site_aniso_label
_atom_site_aniso_U_11
_atom_site_aniso_U_22
_atom_site_aniso_U_33
_atom_site_aniso_U_23
_atom_site_aniso_U_13
_atom_site_aniso_U_12
In1 0.0462(4) 0.0188(3) 0.0212(3) 0.00054(18) -0.0017(2) 0.0002(2)
In2 0.0518(5) 0.0200(3) 0.0204(3) 0.000 -0.0079(2) 0.000
O1 0.068(3) 0.0295(18) 0.0217(17) 0.0032(14) -0.0049(18) -0.007(2)
O2 0.079(3) 0.0275(18) 0.0291(19) -0.0058(15) -0.012(2) 0.006(2)
O3 0.096(4) 0.017(2) 0.035(2) -0.0006(16) -0.008(2) 0.0040(19)
O4 0.051(3) 0.051(2) 0.044(2) 0.0109(19) -0.016(2) -0.005(2)
O5 0.044(3) 0.077(3) 0.039(2) 0.014(2) 0.001(2) 0.006(2)
C1 0.053(4) 0.022(3) 0.034(3) -0.003(2) -0.004(3) 0.000(2)
C2 0.049(4) 0.044(3) 0.035(3) 0.002(3) -0.008(3) 0.001(3)
C3 0.073(4) 0.023(3) 0.027(3) 0.000(2) -0.001(3) 0.003(3)
C4 0.050(5) 0.053(3) 0.033(3) 0.007(3) -0.001(3) 0.004(3)
C5 0.059(5) 0.120(7) 0.073(5) 0.061(5) -0.004(4) 0.015(4)
C6 0.055(5) 0.146(8) 0.103(7) 0.092(6) 0.004(4) 0.003(5)
C7 0.072(11) 0.041(7) 0.031(7) -0.007(5) 0.005(8) 0.002(8)
C8 0.059(10) 0.024(6) 0.039(7) -0.002(5) -0.005(6) 0.005(7)
C9 0.110(15) 0.017(5) 0.029(7) -0.007(5) -0.007(8) 0.000(8)
C10 0.065(10) 0.023(5) 0.035(6) 0.003(4) 0.005(7) 0.003(7)
C13 0.077(11) 0.049(7) 0.061(8) 0.011(6) -0.014(7) -0.013(7)
C14 0.120(11) 0.137(10) 0.123(10) 0.032(8) 0.011(8) -0.003(8)
N1 0.118(9) 0.112(8) 0.138(9) 0.039(7) 0.006(7) -0.002(7)
C11 0.110(10) 0.095(9) 0.110(9) 0.005(7) 0.018(8) 0.003(8)
N2 0.092(11) 0.042(6) 0.067(8) 0.020(5) 0.005(7) 0.024(7)
C12 0.111(15) 0.060(8) 0.048(8) 0.005(7) 0.016(8) 0.017(9)

loop_
_atom_type_symbol
_atom_type_description
_atom_type_scat_dispersion_real
_atom_type_scat_dispersion_imag
_atom_type_scat_source
C C 0.0033 0.0016 'International Tables Vol C Tables 4.2.6.8 and 6.1.1.4'
H H 0.0000 0.0000 'International Tables Vol C Tables 4.2.6.8 and 6.1.1.4'
In In -0.7276 1.3100 'International Tables Vol C Tables 4.2.6.8 and 6.1.1.4'
N N 0.0061 0.0033 'International Tables Vol C Tables 4.2.6.8 and 6.1.1.4'
O O 0.0106 0.0060 'International Tables Vol C Tables 4.2.6.8 and 6.1.1.4'

loop_
_geom_angle_atom_site_label_1
_geom_angle_atom_site_label_2
_geom_angle_atom_site_label_3
_geom_angle
_geom_angle_site_symmetry_1
_geom_angle_site_symmetry_3
_geom_angle_publ_flag
O1 In1 O1 180.0 13_656 . ?
O1 In1 O3 91.85(15) 13_656 13_656 ?
O1 In1 O3 88.15(15) . 13_656 ?
O1 In1 O3 91.85(15) . . ?
O1 In1 O3 88.15(15) 13_656 . ?
O1 In1 O5 89.64(17) 13_656 13_656 ?
O1 In1 O5 90.35(17) . 13_656 ?
O1 In1 O5 90.36(17) 13_656 . ?
O1 In1 O5 89.65(17) . . ?
O3 In1 O3 180.0 . 13_656 ?
O5 In1 O3 90.19(17) . . ?
O5 In1 O3 89.81(17) . 13_656 ?
O5 In1 O3 90.19(17) 13_656 13_656 ?
O5 In1 O3 89.81(17) 13_656 . ?
O5 In1 O5 180.0 13_656 . ?
O1 In2 O1 95.9(2) . 7_645 ?
O1 In2 O2 172.72(14) . 7_645 ?
O1 In2 O2 172.71(14) 7_645 . ?
O1 In2 O2 91.31(15) 7_645 7_645 ?
O1 In2 O2 91.31(15) . . ?
O1 In2 O4 93.07(16) 7_645 11_565 ?
O1 In2 O4 93.07(16) . 13_656 ?
O1 In2 O4 91.93(17) . 11_565 ?
O1 In2 O4 91.93(17) 7_645 13_656 ?
O2 In2 O2 81.5(2) . 7_645 ?
O2 In2 O4 85.74(16) 7_645 13_656 ?
O2 In2 O4 85.74(16) . 11_565 ?
O2 In2 O4 88.60(17) 7_645 11_565 ?
O2 In2 O4 88.60(17) . 13_656 ?
O4 In2 O4 172.5(2) 13_656 11_565 ?
In2 O1 In1 120.33(18) . . ?
C1 O2 In2 130.4(4) . . ?
C1 O3 In1 136.7(4) . . ?
C2 O4 In2 134.7(4) . 13_656 ?
C2 O5 In1 132.8(4) . . ?
O2 C1 C3 115.9(5) . . ?
O3 C1 O2 126.7(5) . . ?
O3 C1 C3 117.3(5) . . ?
O4 C2 O5 125.5(6) . . ?
O4 C2 C4 117.2(5) . . ?
O5 C2 C4 117.3(5) . . ?
C7 C3 C1 121.1(6) 4_566 . ?
C7 C3 C9 42.7(7) 4_566 4_566 ?
C7 C3 C10 100.3(8) 4_566 . ?
C8 C3 C1 119.9(6) . . ?
C8 C3 C9 105.9(8) . 4_566 ?
C9 C3 C1 117.6(6) 4_566 . ?
C10 C3 C1 121.9(6) . . ?
C10 C3 C9 120.5(8) . 4_566 ?
C5 C4 C2 123.2(6) . . ?
C5 C4 C6 117.6(7) . . ?
C6 C4 C2 119.1(6) . . ?
C4 C5 H5 119.3 . . ?
C5 C5 C4 121.5(4) 12_655 . ?
C5 C5 H5 119.3 12_655 . ?
C4 C6 H6 119.6 . . ?
C6 C6 C4 120.9(4) 12_655 . ?
C6 C6 H6 119.6 12_655 . ?
C3 C7 H7 118.9 4_566 . ?
C3 C7 C10 122.2(11) 4_566 . ?
C10 C7 H7 118.9 . . ?
C3 C8 H8 120.2 . . ?
C9 C8 C3 119.6(10) . . ?
C9 C8 H8 120.2 . . ?
C3 C9 H9 120.1 4_566 . ?
C8 C9 H9 120.1 . . ?
C3 C10 C7 118.6(9) . . ?
C3 C10 C13 124.6(8) . . ?
C7 C10 C13 116.6(10) . . ?
C14 C13 C10 119.0(9) . . ?
C14 C13 C12 120.0 . . ?
C12 C13 C10 120.9(9) . . ?
C13 C14 H14 120.0 . . ?
C13 C14 N1 120.0 . . ?
N1 C14 H14 120.0 . . ?
C11 N1 C14 120.0 . . ?
N1 C11 H11 120.0 . . ?
N1 C11 N2 120.0 . . ?
N2 C11 H11 120.0 . . ?
C11 N2 C12 120.0 . . ?
C13 C12 H12 120.0 . . ?
N2 C12 C13 120.0 . . ?
N2 C12 H12 120.0 . . ?

loop_
_geom_bond_atom_site_label_1
_geom_bond_atom_site_label_2
_geom_bond_distance
_geom_bond_site_symmetry_2
_geom_bond_publ_flag
In1 O1 2.072(3) 13_656 ?
In1 O1 2.072(3) . ?
In1 O3 2.162(4) . ?
In1 O3 2.162(4) 13_656 ?
In1 O5 2.126(4) 13_656 ?
In1 O5 2.126(4) . ?
In2 O1 2.071(3) 7_645 ?
In2 O1 2.071(3) . ?
In2 O2 2.143(4) 7_645 ?
In2 O2 2.143(4) . ?
In2 O4 2.152(4) 11_565 ?
In2 O4 2.152(4) 13_656 ?
O2 C1 1.250(6) . ?
O3 C1 1.249(7) . ?
O4 C2 1.256(6) . ?
O5 C2 1.265(7) . ?
C1 C3 1.491(7) . ?
C2 C4 1.466(9) . ?
C3 C7 1.371(15) 4_566 ?
C3 C8 1.397(8) . ?
C3 C9 1.391(15) 4_566 ?
C3 C10 1.382(8) . ?
C4 C5 1.361(9) . ?
C4 C6 1.374(9) . ?
C5 C5 1.333(16) 12_655 ?
C5 H5 0.9500 . ?
C6 C6 1.345(16) 12_655 ?
C6 H6 0.9500 . ?
C7 H7 0.9500 . ?
C7 C10 1.385(9) . ?
C8 H8 0.9500 . ?
C8 C9 1.393(9) . ?
C9 H9 0.9500 . ?
C10 C13 1.479(13) . ?
C13 C14 1.3900 . ?
C13 C12 1.3900 . ?
C14 H14 0.9500 . ?
C14 N1 1.3900 . ?
N1 C11 1.3900 . ?
C11 H11 0.9500 . ?
C11 N2 1.3900 . ?
N2 C12 1.3900 . ?
C12 H12 0.9500 . ?

loop_
_geom_torsion_atom_site_label_1
_geom_torsion_atom_site_label_2
_geom_torsion_atom_site_label_3
_geom_torsion_atom_site_label_4
_geom_torsion
_geom_torsion_site_symmetry_1
_geom_torsion_site_symmetry_2
_geom_torsion_site_symmetry_3
_geom_torsion_site_symmetry_4
_geom_torsion_publ_flag
In1 O3 C1 O2 -5.5(11) . . . . ?
In1 O3 C1 C3 177.7(5) . . . . ?
In1 O5 C2 O4 11.4(9) . . . . ?
In1 O5 C2 C4 -169.8(4) . . . . ?
In2 O2 C1 O3 -19.1(10) . . . . ?
In2 O2 C1 C3 157.7(4) . . . . ?
In2 O4 C2 O5 18.0(9) 13_656 . . . ?
In2 O4 C2 C4 -160.8(4) 13_656 . . . ?
O2 C1 C3 C7 16.4(12) . . . 4_566 ?
O2 C1 C3 C8 -163.9(9) . . . . ?
O2 C1 C3 C9 -32.8(12) . . . 4_566 ?
O2 C1 C3 C10 144.8(10) . . . . ?
O3 C1 C3 C7 -166.4(11) . . . 4_566 ?
O3 C1 C3 C8 13.3(12) . . . . ?
O3 C1 C3 C9 144.4(11) . . . 4_566 ?
O3 C1 C3 C10 -38.1(12) . . . . ?
O4 C2 C4 C5 -12.5(10) . . . . ?
O4 C2 C4 C6 165.2(7) . . . . ?
O5 C2 C4 C5 168.6(7) . . . . ?
O5 C2 C4 C6 -13.7(10) . . . . ?
C1 C3 C8 C9 178.2(12) . . . . ?
C1 C3 C10 C7 178.5(12) . . . . ?
C1 C3 C10 C13 -7.6(19) . . . . ?
C2 C4 C5 C5 178.2(4) . . . 12_655 ?
C2 C4 C6 C6 -178.2(4) . . . 12_655 ?
C3 C7 C10 C3 -1(2) 4_566 . . . ?
C3 C7 C10 C13 -175.4(13) 4_566 . . . ?
C3 C8 C9 C3 -3(2) . . . 4_566 ?
C3 C10 C13 C14 -96.5(14) . . . . ?
C3 C10 C13 C12 86.1(15) . . . . ?
C5 C4 C6 C6 -0.4(9) . . . 12_655 ?
C6 C4 C5 C5 0.4(9) . . . 12_655 ?
C7 C3 C10 C7 -44.5(14) 4_566 . . . ?
C7 C3 C10 C13 129.4(14) 4_566 . . . ?
C7 C10 C13 C14 77.5(16) . . . . ?
C7 C10 C13 C12 -99.9(15) . . . . ?
C9 C3 C8 C9 42.1(14) 4_566 . . . ?
C10 C13 C14 N1 -177.4(9) . . . . ?
C10 C13 C12 N2 177.3(9) . . . . ?
C13 C14 N1 C11 0.0 . . . . ?
C14 C13 C12 N2 0.0 . . . . ?
C14 N1 C11 N2 0.0 . . . . ?
N1 C11 N2 C12 0.0 . . . . ?
C11 N2 C12 C13 0.0 . . . . ?
C12 C13 C14 N1 0.0 . . . . ?

loop_
_platon_squeeze_void_nr
_platon_squeeze_void_average_x
_platon_squeeze_void_average_y
_platon_squeeze_void_average_z
_platon_squeeze_void_volume
_platon_squeeze_void_count_electrons
_platon_squeeze_void_content
1 0.000 0.000 -0.002 610 158 ' '
2 0.000 0.500 0.112 610 158 ' '
3 0.500 0.500 0.002 610 158 ' '
4 0.500 0.000 -0.031 610 158 ' '
5 0.000 0.233 0.163 8 2 ' '
6 0.500 0.733 0.163 8 2 ' '
7 0.000 0.733 0.336 8 2 ' '
8 0.500 0.233 0.336 8 2 ' '
9 0.000 0.267 0.663 8 2 ' '
10 0.500 0.767 0.663 8 2 ' '
11 0.000 0.767 0.837 8 2 ' '
12 0.500 0.267 0.837 8 2 ' '
